data_2018632
loop_
_publ_author_name
'Wang, Yi'
'Stoeckli-Evans, Helen'

_publ_section_title
;
 The inner-salt zwitterion, the dihydrochloride dihydrate and the dimethyl
 sulfoxide disolvate of 3,6-bis(pyridin-2-yl)pyrazine-2,5-dicarboxylic
 acid
;
_journal_coeditor_code FG3272
_journal_issue 11
_journal_name_full 'Acta Crystallographica Section C'
_journal_page_first o431
_journal_page_last o435
_journal_paper_doi 10.1107/S0108270112039534
_journal_volume 68
_journal_year 2012
_chemical_formula_iupac 'C16 H12 N4 O4 2+ , 2Cl - , 2H2 O'
_chemical_formula_moiety 'C16 H12 N4 O4 2+, 2(Cl -), 2(H2 O)'
_chemical_formula_sum 'C16 H16 Cl2 N4 O6'
_chemical_formula_weight 431.23
_chemical_name_systematic
;
2,2'-(3,6-Dicarboxypyrazine-2,5-diyl)bis(pyridin-1-ium) dichloride dihydrate
;
_space_group_IT_number 2
_symmetry_cell_setting triclinic
_symmetry_space_group_name_Hall '-P 1'
_symmetry_space_group_name_H-M 'P -1'
_atom_sites_solution_hydrogens geom
_atom_sites_solution_primary direct
_atom_sites_solution_secondary difmap
_audit_creation_method SHELXL97
_cell_angle_alpha 63.400(10)
_cell_angle_beta 81.940(10)
_cell_angle_gamma 87.470(10)
_cell_formula_units_Z 1
_cell_length_a 6.8570(10)
_cell_length_b 8.5760(10)
_cell_length_c 9.187(2)
_cell_measurement_reflns_used 21
_cell_measurement_temperature 213(2)
_cell_measurement_theta_max 20.0
_cell_measurement_theta_min 14.0
_cell_volume 478.19(14)
_computing_cell_refinement 'STADI-4 Software (Stoe & Cie, 1997)'
_computing_data_collection 'STADI-4 Software (Stoe & Cie, 1997)'
_computing_data_reduction 'X-RED (Stoe & Cie, 1997)'
_computing_molecular_graphics
;
PLATON (Spek, 2009) and Mercury (Macrae <i>et al.</i>, 2008)
;
_computing_publication_material
;
SHELXL97 (Sheldrick, 2008), PLATON (Spek, 2009) and
publCIF (Westrip, 2010)
;
_computing_structure_refinement 'SHELXL97 (Sheldrick, 2008)'
_computing_structure_solution 'SHELXS97 (Sheldrick, 2008)'
_diffrn_ambient_temperature 213(2)
_diffrn_measured_fraction_theta_full 0.999
_diffrn_measured_fraction_theta_max 0.999
_diffrn_measurement_device_type 'Stoe AED-2 four-circle'
_diffrn_measurement_method 2\q/\w
_diffrn_radiation_monochromator graphite
_diffrn_radiation_source 'fine-focus sealed tube'
_diffrn_radiation_type MoK\a
_diffrn_radiation_wavelength 0.71073
_diffrn_reflns_av_R_equivalents 0.0354
_diffrn_reflns_av_sigmaI/netI 0.0394
_diffrn_reflns_limit_h_max 8
_diffrn_reflns_limit_h_min -8
_diffrn_reflns_limit_k_max 10
_diffrn_reflns_limit_k_min -10
_diffrn_reflns_limit_l_max 10
_diffrn_reflns_limit_l_min -10
_diffrn_reflns_number 3504
_diffrn_reflns_theta_full 24.99
_diffrn_reflns_theta_max 24.99
_diffrn_reflns_theta_min 2.50
_diffrn_standards_decay_% 7
_diffrn_standards_interval_time 60
_diffrn_standards_number 3
_exptl_absorpt_coefficient_mu 0.381
_exptl_absorpt_correction_type none
_exptl_crystal_colour colourless
_exptl_crystal_density_diffrn 1.497
_exptl_crystal_density_method 'not measured'
_exptl_crystal_description rod
_exptl_crystal_F_000 222
_exptl_crystal_size_max 0.49
_exptl_crystal_size_mid 0.34
_exptl_crystal_size_min 0.27
_refine_diff_density_max 0.271
_refine_diff_density_min -0.323
_refine_ls_extinction_method none
_refine_ls_goodness_of_fit_ref 1.023
_refine_ls_hydrogen_treatment mixed
_refine_ls_matrix_type full
_refine_ls_number_parameters 143
_refine_ls_number_reflns 1681
_refine_ls_number_restraints 2
_refine_ls_restrained_S_all 1.023
_refine_ls_R_factor_all 0.0399
_refine_ls_R_factor_gt 0.0338
_refine_ls_shift/su_max 0.000
_refine_ls_shift/su_mean 0.000
_refine_ls_structure_factor_coef Fsqd
_refine_ls_weighting_details 'calc w = 1/[\s^2^(Fo^2^)+(0.0596P)^2^+0.0431P] where P=(Fo^2^+2Fc^2^)/3'
_refine_ls_weighting_scheme calc
_refine_ls_wR_factor_gt 0.0887
_refine_ls_wR_factor_ref 0.0927
_reflns_number_gt 1463
_reflns_number_total 1681
_reflns_threshold_expression I>2\(I)
_cod_data_source_file fg3272.cif
_cod_data_source_block Ib
_cod_database_code 2018632
_cod_database_fobs_code 2018632

loop_
_symmetry_equiv_pos_site_id
_symmetry_equiv_pos_as_xyz
1 x,y,z
2 -x,-y,-z

loop_
_atom_site_aniso_label
_atom_site_aniso_U_11
_atom_site_aniso_U_22
_atom_site_aniso_U_33
_atom_site_aniso_U_12
_atom_site_aniso_U_13
_atom_site_aniso_U_23
O1 0.0230(6) 0.0307(7) 0.0216(6) 0.0003(5) 0.0030(5) -0.0070(5)
O2 0.0259(7) 0.0293(8) 0.0311(7) 0.0092(6) 0.0035(6) -0.0027(6)
N1 0.0225(7) 0.0224(7) 0.0181(7) 0.0013(6) -0.0007(6) -0.0089(6)
N2 0.0256(7) 0.0216(8) 0.0180(7) 0.0016(6) -0.0003(6) -0.0080(6)
C1 0.0229(8) 0.0216(9) 0.0180(8) 0.0000(7) 0.0007(7) -0.0096(7)
C2 0.0217(8) 0.0210(9) 0.0178(8) -0.0006(7) 0.0000(6) -0.0096(7)
C5 0.0189(8) 0.0232(9) 0.0158(8) 0.0027(7) -0.0014(6) -0.0064(7)
C6 0.0272(9) 0.0245(9) 0.0243(9) 0.0020(7) -0.0020(7) -0.0102(8)
C7 0.0297(10) 0.0224(9) 0.0286(9) -0.0017(8) -0.0049(8) -0.0017(8)
C8 0.0312(10) 0.0364(11) 0.0167(8) -0.0025(8) 0.0017(7) -0.0034(8)
C9 0.0305(9) 0.0353(11) 0.0172(8) 0.0012(8) 0.0006(7) -0.0105(8)
C10 0.0230(9) 0.0250(9) 0.0196(8) 0.0036(7) -0.0026(7) -0.0112(7)
Cl1 0.0360(3) 0.0244(3) 0.0353(3) -0.0007(2) -0.0004(2) -0.0121(2)
O1W 0.0319(8) 0.0415(10) 0.0335(8) 0.0145(7) -0.0002(7) -0.0076(7)

loop_
_atom_site_type_symbol
_atom_site_label
_atom_site_fract_x
_atom_site_fract_y
_atom_site_fract_z
_atom_site_U_iso_or_equiv
_atom_site_thermal_displace_type
_atom_site_calc_flag
_atom_site_refinement_flags
_atom_site_occupancy
O O1 1.00015(17) 0.49490(17) 0.31111(14) 0.0275(4) Uani d . 1.000
O O2 0.92722(19) 0.23783(17) 0.53000(16) 0.0339(4) Uani d D 1.000
N N1 0.5886(2) 0.35779(19) 0.61518(16) 0.0213(4) Uani d . 1.000
N N2 0.2702(2) 0.38465(19) 0.92225(16) 0.0224(4) Uani d D 1.000
C C1 0.4106(2) 0.4098(2) 0.65399(19) 0.0209(5) Uani d . 1.000
C C2 0.6788(2) 0.4478(2) 0.46210(19) 0.0201(5) Uani d . 1.000
C C5 0.3229(2) 0.3023(2) 0.82833(19) 0.0203(5) Uani d . 1.000
C C6 0.3015(3) 0.1241(2) 0.8968(2) 0.0258(5) Uani d . 1.000
C C7 0.2197(3) 0.0334(2) 1.0613(2) 0.0304(5) Uani d . 1.000
C C8 0.1635(3) 0.1233(3) 1.1525(2) 0.0317(6) Uani d . 1.000
C C9 0.1921(3) 0.3007(2) 1.0801(2) 0.0286(5) Uani d . 1.000
C C10 0.8865(2) 0.3959(2) 0.42515(19) 0.0222(5) Uani d . 1.000
Cl Cl1 0.35647(7) 0.77154(6) 0.77915(6) 0.0328(2) Uani d . 1.000
O O1W 0.2839(2) 0.1436(2) 0.5001(2) 0.0400(5) Uani d . 1.000
H H2N 0.288(3) 0.500(2) 0.880(2) 0.037(6) Uiso d D 1.000
H H2O 1.044(3) 0.211(4) 0.511(3) 0.065(8) Uiso d D 1.000
H H6 0.34130 0.06410 0.83390 0.0310 Uiso c R 1.000
H H7 0.20300 -0.08850 1.10970 0.0360 Uiso c R 1.000
H H8 0.10640 0.06370 1.26270 0.0380 Uiso c R 1.000
H H9 0.15690 0.36330 1.14140 0.0340 Uiso c R 1.000
H H1WA 0.305(5) 0.044(4) 0.565(4) 0.071(10) Uiso d . 1.000
H H2WB 0.370(4) 0.164(3) 0.423(3) 0.050(7) Uiso d . 1.000

loop_
_atom_type_symbol
_atom_type_description
_atom_type_scat_dispersion_real
_atom_type_scat_dispersion_imag
_atom_type_scat_source
C C 0.0033 0.0016 'International Tables Vol C Tables 4.2.6.8 and 6.1.1.4'
H H 0.0000 0.0000 'International Tables Vol C Tables 4.2.6.8 and 6.1.1.4'
Cl Cl 0.1484 0.1585 'International Tables Vol C Tables 4.2.6.8 and 6.1.1.4'
N N 0.0061 0.0033 'International Tables Vol C Tables 4.2.6.8 and 6.1.1.4'
O O 0.0106 0.0060 'International Tables Vol C Tables 4.2.6.8 and 6.1.1.4'

loop_
_geom_angle_atom_site_label_1
_geom_angle_atom_site_label_2
_geom_angle_atom_site_label_3
_geom_angle_site_symmetry_1
_geom_angle_site_symmetry_3
_geom_angle
_geom_angle_publ_flag
C10 O2 H2O . . 113(2) no
H1WA O1W H2WB . . 104(3) no
C1 N1 C2 . . 117.62(14) no
C5 N2 C9 . . 122.74(17) no
C9 N2 H2N . . 117.2(11) no
C5 N2 H2N . . 120.0(11) no
N1 C1 C5 . . 113.61(14) no
C2 C1 C5 2_666 . 125.20(14) no
N1 C1 C2 . 2_666 121.20(14) no
N1 C2 C1 . 2_666 121.18(14) no
N1 C2 C10 . . 116.60(14) no
C1 C2 C10 2_666 . 122.08(14) no
N2 C5 C6 . . 119.33(15) no
C1 C5 C6 . . 122.73(16) no
N2 C5 C1 . . 117.90(16) no
C5 C6 C7 . . 119.02(17) no
C6 C7 C8 . . 119.82(18) no
C7 C8 C9 . . 119.12(16) no
N2 C9 C8 . . 119.93(17) no
O1 C10 C2 . . 121.69(16) no
O2 C10 C2 . . 113.08(13) no
O1 C10 O2 . . 125.22(15) no
C5 C6 H6 . . 120.00 no
C7 C6 H6 . . 121.00 no
C8 C7 H7 . . 120.00 no
C6 C7 H7 . . 120.00 no
C7 C8 H8 . . 120.00 no
C9 C8 H8 . . 120.00 no
N2 C9 H9 . . 120.00 no
C8 C9 H9 . . 120.00 no

loop_
_geom_bond_atom_site_label_1
_geom_bond_atom_site_label_2
_geom_bond_site_symmetry_2
_geom_bond_distance
_geom_bond_publ_flag
O1 C10 . 1.208(2) no
O2 C10 . 1.310(2) no
O2 H2O . 0.84(2) no
O1W H2WB . 0.81(3) no
O1W H1WA . 0.81(4) no
N1 C1 . 1.337(2) no
N1 C2 . 1.335(2) no
N2 C9 . 1.338(2) no
N2 C5 . 1.345(2) no
N2 H2N . 0.893(19) no
C1 C2 2_666 1.398(2) no
C1 C5 . 1.495(2) no
C2 C10 . 1.512(2) no
C5 C6 . 1.373(3) no
C6 C7 . 1.397(2) no
C7 C8 . 1.381(3) no
C8 C9 . 1.371(3) no
C6 H6 . 0.9400 no
C7 H7 . 0.9400 no
C8 H8 . 0.9400 no
C9 H9 . 0.9400 no

loop_
_geom_hbond_atom_site_label_D
_geom_hbond_atom_site_label_H
_geom_hbond_atom_site_label_A
_geom_hbond_site_symmetry_A
_geom_hbond_distance_DH
_geom_hbond_distance_HA
_geom_hbond_distance_DA
_geom_hbond_angle_DHA
_geom_hbond_publ_flag
O1W H1WA Cl1 1_545 0.81(4) 2.34(3) 3.1453(19) 172(3) yes
O1W H2WB Cl1 2_666 0.81(3) 2.34(3) 3.1472(17) 173(2) yes
N2 H2N Cl1 . 0.893(19) 2.132(19) 3.0226(19) 175.2(19) yes
O2 H2O O1W 1_655 0.84(2) 1.72(2) 2.559(2) 172(3) yes
C6 H6 Cl1 1_545 0.94 2.77 3.628(2) 153 yes
C8 H8 O2 2_657 0.94 2.43 3.172(3) 136 yes
C9 H9 O1 1_456 0.94 2.42 3.346(2) 168 yes

loop_
_geom_torsion_atom_site_label_1
_geom_torsion_atom_site_label_2
_geom_torsion_atom_site_label_3
_geom_torsion_atom_site_label_4
_geom_torsion_site_symmetry_1
_geom_torsion_site_symmetry_3
_geom_torsion_site_symmetry_4
_geom_torsion
_geom_torsion_publ_flag
C2 N1 C1 C5 . . . -179.32(16) no
C2 N1 C1 C2 . . 2_666 0.7(3) no
C1 N1 C2 C10 . . . 175.11(16) no
C1 N1 C2 C1 . . 2_666 -0.7(3) no
C9 N2 C5 C1 . . . -179.39(15) no
C9 N2 C5 C6 . . . -1.8(2) no
C5 N2 C9 C8 . . . 0.2(3) no
N1 C1 C5 N2 . . . 123.35(17) no
N1 C1 C5 C6 . . . -54.1(2) no
C2 C1 C5 N2 2_666 . . -56.7(2) no
C2 C1 C5 C6 2_666 . . 125.9(2) no
N1 C1 C2 N1 . 2_666 2_666 -0.7(3) no
N1 C1 C2 C10 . 2_666 2_666 174.85(16) no
C5 C1 C2 N1 . 2_666 2_666 179.30(17) no
C5 C1 C2 C10 . 2_666 2_666 -5.2(3) no
N1 C2 C10 O1 . . . -158.32(17) no
N1 C2 C10 O2 . . . 20.5(2) no
C1 C2 C10 O1 2_666 . . 17.4(3) no
C1 C2 C10 O2 2_666 . . -163.80(16) no
N2 C5 C6 C7 . . . 2.0(3) no
C1 C5 C6 C7 . . . 179.39(16) no
C5 C6 C7 C8 . . . -0.6(3) no
C6 C7 C8 C9 . . . -1.0(3) no
C7 C8 C9 N2 . . . 1.2(3) no
